data_4079000
loop_
_publ_author_name
'Lense, Sheri'
'Ho, Ming-Hsun'
'Chen, Shentan'
'Jain, Avijita'
'Raugei, Simone'
'Linehan, John C.'
'Roberts, John A. S.'
'Appel, Aaron M.'
'Shaw, Wendy'

_publ_section_title
;
 Incorporating Amino Acid Esters into Catalysts for Hydrogen Oxidation:
 Steric and Electronic Effects and the Role of Water as a Base
;
_journal_issue 19
_journal_name_full Organometallics
_journal_page_first 6719
_journal_page_last 6731
_journal_paper_doi 10.1021/om300409y
_journal_volume 31
_journal_year 2012
_chemical_formula_moiety 'C64 H96 N4 Ni O4 P4'
_chemical_formula_sum 'C64 H96 N4 Ni O4 P4'
_chemical_formula_weight 1168.04
_space_group_IT_number 2
_symmetry_cell_setting triclinic
_symmetry_space_group_name_Hall '-P 1'
_symmetry_space_group_name_H-M 'P -1'
_atom_sites_solution_hydrogens geom
_atom_sites_solution_primary direct
_atom_sites_solution_secondary difmap
_audit_creation_method SHELXL-97
_cell_angle_alpha 78.0360(10)
_cell_angle_beta 76.0630(10)
_cell_angle_gamma 87.3600(10)
_cell_formula_units_Z 2
_cell_length_a 11.4203(3)
_cell_length_b 15.1266(4)
_cell_length_c 18.8794(5)
_cell_measurement_reflns_used 9903
_cell_measurement_temperature 173(2)
_cell_measurement_theta_max 32.98
_cell_measurement_theta_min 2.40
_cell_volume 3096.63(14)
_computing_cell_refinement 'Bruker SAINT'
_computing_data_collection 'Bruker APEX2'
_computing_data_reduction 'Bruker SAINT'
_computing_molecular_graphics 'Bruker SHELXTL'
_computing_publication_material 'Bruker SHELXTL'
_computing_structure_refinement 'SHELXL-97 (Sheldrick, 2008)'
_computing_structure_solution 'SHELXS-97 (Sheldrick, 2008)'
_diffrn_ambient_temperature 173(2)
_diffrn_measured_fraction_theta_full 0.996
_diffrn_measured_fraction_theta_max 0.996
_diffrn_measurement_device_type 'Bruker APEX-II CCD'
_diffrn_measurement_method '\f and \w scans'
_diffrn_radiation_monochromator graphite
_diffrn_radiation_source 'fine-focus sealed tube'
_diffrn_radiation_type MoK\a
_diffrn_radiation_wavelength 0.71073
_diffrn_reflns_av_R_equivalents 0.0454
_diffrn_reflns_av_sigmaI/netI 0.0626
_diffrn_reflns_limit_h_max 17
_diffrn_reflns_limit_h_min -17
_diffrn_reflns_limit_k_max 23
_diffrn_reflns_limit_k_min -23
_diffrn_reflns_limit_l_max 29
_diffrn_reflns_limit_l_min -29
_diffrn_reflns_number 63486
_diffrn_reflns_theta_full 33.27
_diffrn_reflns_theta_max 33.27
_diffrn_reflns_theta_min 1.13
_exptl_absorpt_coefficient_mu 0.466
_exptl_absorpt_correction_T_max 0.9462
_exptl_absorpt_correction_T_min 0.9085
_exptl_absorpt_correction_type multi-scan
_exptl_absorpt_process_details sadabs
_exptl_crystal_density_diffrn 1.253
_exptl_crystal_density_method 'not measured'
_exptl_crystal_description block
_exptl_crystal_F_000 1256
_exptl_crystal_size_max 0.21
_exptl_crystal_size_mid 0.21
_exptl_crystal_size_min 0.12
_refine_diff_density_max 0.913
_refine_diff_density_min -0.420
_refine_diff_density_rms 0.069
_refine_ls_extinction_method none
_refine_ls_goodness_of_fit_ref 1.017
_refine_ls_hydrogen_treatment constr
_refine_ls_matrix_type full
_refine_ls_number_parameters 694
_refine_ls_number_reflns 23751
_refine_ls_number_restraints 0
_refine_ls_restrained_S_all 1.017
_refine_ls_R_factor_all 0.0967
_refine_ls_R_factor_gt 0.0507
_refine_ls_shift/su_max 0.001
_refine_ls_shift/su_mean 0.000
_refine_ls_structure_factor_coef Fsqd
_refine_ls_weighting_details 'calc w=1/[\s^2^(Fo^2^)+(0.0633P)^2^+0.3223P] where P=(Fo^2^+2Fc^2^)/3'
_refine_ls_weighting_scheme calc
_refine_ls_wR_factor_gt 0.1173
_refine_ls_wR_factor_ref 0.1371
_reflns_number_gt 15014
_reflns_number_total 23751
_reflns_threshold_expression >2sigma(I)
_cod_data_source_file om300409y_si_003.cif
_cod_data_source_block sl35b2s
_cod_depositor_comments
;
The following automatic conversions were performed:

'_symmetry_cell_setting' value 'Triclinic' changed to 'triclinic'
according to the built-in table from CIF Core dictionary named
'cif_core.dic' version 2.4.1 from 2010-06-29.

Automatic conversion script
Id: cif_fix_values 1715 2011-07-08 13:25:40Z adriana 

The following automatic conversions were performed:

data name '_iucr_refine_instruction_details' was replaced with
'_iucr_refine_instructions_details' as specified in the replacement
file 'data/replacement-values/replacement_tags.lst'.

Automatic conversion script
Id: cif_correct_tags 9268 2022-04-12 08:56:07Z antanas 
;
_cod_original_sg_symbol_H-M P-1
_cod_database_code 4079000

loop_
_symmetry_equiv_pos_as_xyz
'x, y, z'
'-x, -y, -z'

loop_
_atom_site_label
_atom_site_type_symbol
_atom_site_fract_x
_atom_site_fract_y
_atom_site_fract_z
_atom_site_U_iso_or_equiv
_atom_site_adp_type
_atom_site_occupancy
_atom_site_symmetry_multiplicity
_atom_site_calc_flag
_atom_site_refinement_flags
C1 C 0.51265(15) 0.13017(12) 0.14843(10) 0.0278(4) Uani 1 1 d .
H1A H 0.5821 0.1281 0.1057 0.033 Uiso 1 1 calc R
H1B H 0.5329 0.0928 0.1935 0.033 Uiso 1 1 calc R
C2 C 0.30046(16) 0.07975(12) 0.19800(10) 0.0264(3) Uani 1 1 d .
H2A H 0.3212 0.0385 0.2412 0.032 Uiso 1 1 calc R
H2B H 0.2352 0.0509 0.1844 0.032 Uiso 1 1 calc R
C3 C 0.21552(15) 0.24623(12) 0.13441(10) 0.0270(3) Uani 1 1 d .
H3A H 0.2177 0.2009 0.1031 0.032 Uiso 1 1 calc R
H3B H 0.1335 0.2725 0.1429 0.032 Uiso 1 1 calc R
C4 C 0.43023(15) 0.29196(13) 0.07657(10) 0.0293(4) Uani 1 1 d .
H4A H 0.4789 0.3449 0.0460 0.035 Uiso 1 1 calc R
H4B H 0.4403 0.2445 0.0465 0.035 Uiso 1 1 calc R
C5 C 0.52849(15) 0.27541(11) 0.38534(10) 0.0264(3) Uani 1 1 d .
H5A H 0.5571 0.2430 0.4292 0.032 Uiso 1 1 calc R
H5B H 0.5985 0.2843 0.3418 0.032 Uiso 1 1 calc R
C6 C 0.44853(17) 0.42247(12) 0.33397(11) 0.0316(4) Uani 1 1 d .
H6A H 0.5202 0.4312 0.2915 0.038 Uiso 1 1 calc R
H6B H 0.4251 0.4824 0.3461 0.038 Uiso 1 1 calc R
C7 C 0.21127(16) 0.36205(12) 0.39654(10) 0.0282(4) Uani 1 1 d .
H7A H 0.2415 0.3938 0.4295 0.034 Uiso 1 1 calc R
H7B H 0.1344 0.3908 0.3889 0.034 Uiso 1 1 calc R
C8 C 0.29175(15) 0.21541(12) 0.45183(10) 0.0251(3) Uani 1 1 d .
H8A H 0.2647 0.1541 0.4800 0.030 Uiso 1 1 calc R
H8B H 0.3257 0.2452 0.4845 0.030 Uiso 1 1 calc R
C9 C 0.64850(15) 0.29031(12) 0.12361(10) 0.0261(3) Uani 1 1 d .
H9A H 0.6769 0.2802 0.0715 0.031 Uiso 1 1 calc R
C10 C 0.72950(15) 0.23677(13) 0.17104(11) 0.0294(4) Uani 1 1 d .
H10A H 0.6983 0.2422 0.2236 0.035 Uiso 1 1 calc R
H10B H 0.7274 0.1721 0.1688 0.035 Uiso 1 1 calc R
C11 C 0.85974(16) 0.27113(13) 0.14377(11) 0.0320(4) Uani 1 1 d .
H11A H 0.9093 0.2364 0.1763 0.038 Uiso 1 1 calc R
H11B H 0.8930 0.2613 0.0925 0.038 Uiso 1 1 calc R
C12 C 0.86707(17) 0.37071(13) 0.14428(12) 0.0337(4) Uani 1 1 d .
H12A H 0.9517 0.3917 0.1246 0.040 Uiso 1 1 calc R
H12B H 0.8401 0.3802 0.1961 0.040 Uiso 1 1 calc R
C13 C 0.78797(17) 0.42508(13) 0.09674(11) 0.0325(4) Uani 1 1 d .
H13A H 0.8205 0.4207 0.0440 0.039 Uiso 1 1 calc R
H13B H 0.7898 0.4895 0.1000 0.039 Uiso 1 1 calc R
C14 C 0.65804(16) 0.39100(12) 0.12209(11) 0.0310(4) Uani 1 1 d .
H14A H 0.6106 0.4253 0.0880 0.037 Uiso 1 1 calc R
H14B H 0.6225 0.4025 0.1726 0.037 Uiso 1 1 calc R
C15 C 0.08684(15) 0.15062(12) 0.27683(10) 0.0269(3) Uani 1 1 d .
H15A H 0.0466 0.1291 0.2419 0.032 Uiso 1 1 calc R
C16 C 0.08768(17) 0.07358(15) 0.34330(11) 0.0384(5) Uani 1 1 d .
H16A H 0.1318 0.0932 0.3765 0.046 Uiso 1 1 calc R
H16B H 0.1309 0.0213 0.3253 0.046 Uiso 1 1 calc R
C17 C -0.04035(19) 0.04447(17) 0.38749(13) 0.0483(6) Uani 1 1 d .
H17A H -0.0816 0.0185 0.3559 0.058 Uiso 1 1 calc R
H17B H -0.0360 -0.0031 0.4315 0.058 Uiso 1 1 calc R
C18 C -0.11286(19) 0.12336(18) 0.41286(12) 0.0488(6) Uani 1 1 d .
H18A H -0.0780 0.1440 0.4499 0.059 Uiso 1 1 calc R
H18B H -0.1969 0.1035 0.4373 0.059 Uiso 1 1 calc R
C19 C -0.11300(17) 0.20152(17) 0.34748(12) 0.0428(5) Uani 1 1 d .
H19A H -0.1555 0.2536 0.3662 0.051 Uiso 1 1 calc R
H19B H -0.1573 0.1833 0.3137 0.051 Uiso 1 1 calc R
C20 C 0.01515(16) 0.22983(14) 0.30414(11) 0.0321(4) Uani 1 1 d .
H20A H 0.0569 0.2537 0.3366 0.039 Uiso 1 1 calc R
H20B H 0.0118 0.2788 0.2608 0.039 Uiso 1 1 calc R
C21 C 0.46881(15) 0.08958(11) 0.40077(10) 0.0239(3) Uani 1 1 d .
H21A H 0.4727 0.0829 0.4540 0.029 Uiso 1 1 calc R
C22 C 0.38208(16) 0.01840(12) 0.39527(11) 0.0295(4) Uani 1 1 d .
H22A H 0.3039 0.0229 0.4310 0.035 Uiso 1 1 calc R
H22B H 0.3674 0.0317 0.3446 0.035 Uiso 1 1 calc R
C23 C 0.42845(19) -0.07771(13) 0.41115(14) 0.0403(5) Uani 1 1 d .
H23A H 0.4306 -0.0950 0.4643 0.048 Uiso 1 1 calc R
H23B H 0.3723 -0.1194 0.4017 0.048 Uiso 1 1 calc R
C24 C 0.5534(2) -0.08754(15) 0.36321(17) 0.0516(6) Uani 1 1 d .
H24A H 0.5494 -0.0782 0.3104 0.062 Uiso 1 1 calc R
H24B H 0.5831 -0.1496 0.3779 0.062 Uiso 1 1 calc R
C25 C 0.64120(18) -0.01971(13) 0.37137(14) 0.0409(5) Uani 1 1 d .
H25A H 0.7207 -0.0253 0.3372 0.049 Uiso 1 1 calc R
H25B H 0.6521 -0.0333 0.4230 0.049 Uiso 1 1 calc R
C26 C 0.59524(16) 0.07693(12) 0.35363(11) 0.0291(4) Uani 1 1 d .
H26A H 0.5940 0.0927 0.3002 0.035 Uiso 1 1 calc R
H26B H 0.6518 0.1189 0.3624 0.035 Uiso 1 1 calc R
C27 C 0.26646(16) 0.48443(12) 0.25578(11) 0.0293(4) Uani 1 1 d .
H27A H 0.2451 0.5274 0.2906 0.035 Uiso 1 1 calc R
C28 C 0.15447(17) 0.46518(13) 0.23055(12) 0.0339(4) Uani 1 1 d .
H28A H 0.0895 0.4417 0.2749 0.041 Uiso 1 1 calc R
H28B H 0.1735 0.4179 0.2004 0.041 Uiso 1 1 calc R
C29 C 0.10956(19) 0.54959(14) 0.18451(13) 0.0407(5) Uani 1 1 d .
H29A H 0.0389 0.5337 0.1678 0.049 Uiso 1 1 calc R
H29B H 0.0838 0.5953 0.2158 0.049 Uiso 1 1 calc R
C30 C 0.2083(2) 0.58896(14) 0.11723(13) 0.0433(5) Uani 1 1 d .
H30A H 0.1790 0.6448 0.0892 0.052 Uiso 1 1 calc R
H30B H 0.2294 0.5452 0.0838 0.052 Uiso 1 1 calc R
C31 C 0.3195(2) 0.61037(15) 0.14146(13) 0.0459(5) Uani 1 1 d .
H31A H 0.2998 0.6582 0.1712 0.055 Uiso 1 1 calc R
H31B H 0.3841 0.6337 0.0968 0.055 Uiso 1 1 calc R
C32 C 0.36494(18) 0.52690(14) 0.18787(12) 0.0406(5) Uani 1 1 d .
H32A H 0.4346 0.5440 0.2049 0.049 Uiso 1 1 calc R
H32B H 0.3930 0.4817 0.1564 0.049 Uiso 1 1 calc R
C33 C 0.43903(18) 0.00400(14) 0.11379(12) 0.0348(4) Uani 1 1 d .
H33A H 0.4425 -0.0419 0.1590 0.042 Uiso 1 1 calc R
H33B H 0.5205 0.0088 0.0800 0.042 Uiso 1 1 calc R
C34 C 0.35183(17) -0.02753(13) 0.07571(10) 0.0315(4) Uani 1 1 d .
C35 C 0.29620(18) 0.03215(14) 0.02872(11) 0.0356(4) Uani 1 1 d .
H35A H 0.3093 0.0951 0.0226 0.043 Uiso 1 1 calc R
C36 C 0.22169(19) 0.00306(14) -0.00981(12) 0.0363(4) Uani 1 1 d .
H36A H 0.1840 0.0454 -0.0419 0.044 Uiso 1 1 calc R
C37 C 0.20301(19) -0.08831(15) -0.00089(11) 0.0376(4) Uani 1 1 d .
C38 C 0.2586(2) -0.14933(15) 0.04542(12) 0.0446(5) Uani 1 1 d .
H38A H 0.2460 -0.2123 0.0511 0.054 Uiso 1 1 calc R
C39 C 0.3322(2) -0.11917(14) 0.08340(12) 0.0396(5) Uani 1 1 d .
H39A H 0.3702 -0.1616 0.1153 0.047 Uiso 1 1 calc R
C40 C 0.0792(2) -0.06468(19) -0.08855(16) 0.0591(7) Uani 1 1 d .
H40A H 0.0295 -0.0988 -0.1093 0.089 Uiso 1 1 calc R
H40B H 0.1438 -0.0332 -0.1288 0.089 Uiso 1 1 calc R
H40C H 0.0290 -0.0204 -0.0638 0.089 Uiso 1 1 calc R
C41 C 0.26560(17) 0.36978(13) 0.02777(11) 0.0345(4) Uani 1 1 d .
H41A H 0.3283 0.4161 0.0016 0.041 Uiso 1 1 calc R
H41B H 0.1904 0.4022 0.0453 0.041 Uiso 1 1 calc R
C42 C 0.24409(17) 0.31838(14) -0.02855(11) 0.0361(4) Uani 1 1 d .
C43 C 0.12756(19) 0.29854(16) -0.02958(12) 0.0428(5) Uani 1 1 d .
H43A H 0.0626 0.3194 0.0048 0.051 Uiso 1 1 calc R
C44 C 0.1011(2) 0.24981(17) -0.07820(13) 0.0514(6) Uani 1 1 d .
H44A H 0.0196 0.2383 -0.0773 0.062 Uiso 1 1 calc R
C45 C 0.1938(3) 0.21812(17) -0.12783(13) 0.0502(6) Uani 1 1 d .
C46 C 0.3111(2) 0.23626(19) -0.12890(13) 0.0564(7) Uani 1 1 d .
H46A H 0.3754 0.2144 -0.1631 0.068 Uiso 1 1 calc R
C47 C 0.3365(2) 0.28620(18) -0.08043(12) 0.0494(6) Uani 1 1 d .
H47A H 0.4181 0.2988 -0.0825 0.059 Uiso 1 1 calc R
C48 C 0.0533(3) 0.1603(2) -0.18620(18) 0.0835(10) Uani 1 1 d .
H48A H 0.0532 0.1234 -0.2231 0.125 Uiso 1 1 calc R
H48B H 0.0226 0.2208 -0.2028 0.125 Uiso 1 1 calc R
H48C H 0.0015 0.1319 -0.1382 0.125 Uiso 1 1 calc R
C49 C 0.57153(19) 0.41216(13) 0.42128(12) 0.0376(5) Uani 1 1 d .
H49A H 0.5425 0.4744 0.4238 0.045 Uiso 1 1 calc R
H49B H 0.6478 0.4167 0.3823 0.045 Uiso 1 1 calc R
C50 C 0.59748(18) 0.36846(13) 0.49490(12) 0.0338(4) Uani 1 1 d .
C51 C 0.71494(19) 0.35010(16) 0.50101(12) 0.0422(5) Uani 1 1 d .
H51A H 0.7788 0.3633 0.4575 0.051 Uiso 1 1 calc R
C52 C 0.7422(2) 0.31307(17) 0.56859(13) 0.0464(5) Uani 1 1 d .
H52A H 0.8238 0.3011 0.5709 0.056 Uiso 1 1 calc R
C53 C 0.6515(2) 0.29351(15) 0.63250(12) 0.0401(5) Uani 1 1 d .
C54 C 0.53315(19) 0.31183(14) 0.62780(12) 0.0399(5) Uani 1 1 d .
H54A H 0.4697 0.2994 0.6715 0.048 Uiso 1 1 calc R
C55 C 0.50703(18) 0.34788(14) 0.56028(13) 0.0386(5) Uani 1 1 d .
H55A H 0.4253 0.3590 0.5581 0.046 Uiso 1 1 calc R
C56 C 0.7895(3) 0.2286(3) 0.70573(17) 0.0804(10) Uani 1 1 d .
H56A H 0.7908 0.2021 0.7575 0.121 Uiso 1 1 calc R
H56B H 0.8427 0.2816 0.6879 0.121 Uiso 1 1 calc R
H56C H 0.8174 0.1838 0.6746 0.121 Uiso 1 1 calc R
C57 C 0.08465(16) 0.25894(12) 0.49965(10) 0.0286(4) Uani 1 1 d .
H57A H 0.0713 0.1941 0.5229 0.034 Uiso 1 1 calc R
H57B H 0.0115 0.2815 0.4823 0.034 Uiso 1 1 calc R
C58 C 0.09811(16) 0.30897(12) 0.55867(10) 0.0285(4) Uani 1 1 d .
C59 C 0.16037(17) 0.27339(13) 0.61254(10) 0.0312(4) Uani 1 1 d .
H59A H 0.1877 0.2127 0.6163 0.037 Uiso 1 1 calc R
C60 C 0.18415(17) 0.32393(13) 0.66148(11) 0.0327(4) Uani 1 1 d .
H60A H 0.2271 0.2979 0.6980 0.039 Uiso 1 1 calc R
C61 C 0.14455(18) 0.41227(13) 0.65635(11) 0.0325(4) Uani 1 1 d .
C62 C 0.07707(19) 0.44769(13) 0.60523(11) 0.0362(4) Uani 1 1 d .
H62A H 0.0458 0.5072 0.6034 0.043 Uiso 1 1 calc R
C63 C 0.05522(18) 0.39679(13) 0.55712(11) 0.0344(4) Uani 1 1 d .
H63A H 0.0097 0.4223 0.5219 0.041 Uiso 1 1 calc R
C64 C 0.2384(2) 0.43685(16) 0.75005(13) 0.0481(6) Uani 1 1 d .
H64A H 0.2477 0.4840 0.7770 0.072 Uiso 1 1 calc R
H64B H 0.3180 0.4200 0.7230 0.072 Uiso 1 1 calc R
H64C H 0.1995 0.3837 0.7856 0.072 Uiso 1 1 calc R
N1 N 0.40674(13) 0.09124(10) 0.13512(8) 0.0280(3) Uani 1 1 d .
N2 N 0.30265(13) 0.31820(10) 0.09356(9) 0.0291(3) Uani 1 1 d .
N3 N 0.48150(14) 0.36391(10) 0.39862(9) 0.0291(3) Uani 1 1 d .
N4 N 0.18729(13) 0.26678(10) 0.43423(8) 0.0252(3) Uani 1 1 d .
Ni1 Ni 0.367233(18) 0.255574(14) 0.264300(12) 0.02173(6) Uani 1 1 d .
O1 O 0.13048(16) -0.12507(12) -0.03595(10) 0.0535(4) Uani 1 1 d .
O2 O 0.1779(2) 0.16785(13) -0.17794(10) 0.0663(5) Uani 1 1 d .
O3 O 0.66847(16) 0.25535(13) 0.70167(9) 0.0574(5) Uani 1 1 d .
O4 O 0.16638(14) 0.46985(10) 0.69888(8) 0.0401(3) Uani 1 1 d .
P1 P 0.48939(4) 0.24897(3) 0.16115(2) 0.02388(9) Uani 1 1 d .
P2 P 0.24333(4) 0.18784(3) 0.22602(2) 0.02271(9) Uani 1 1 d .
P3 P 0.41299(4) 0.20485(3) 0.36789(2) 0.02177(9) Uani 1 1 d .
P4 P 0.32257(4) 0.37695(3) 0.30491(3) 0.02487(9) Uani 1 1 d .

loop_
_atom_site_aniso_label
_atom_site_aniso_U_11
_atom_site_aniso_U_22
_atom_site_aniso_U_33
_atom_site_aniso_U_23
_atom_site_aniso_U_13
_atom_site_aniso_U_12
C1 0.0190(8) 0.0315(9) 0.0313(9) -0.0069(7) -0.0026(7) 0.0013(7)
C2 0.0239(8) 0.0268(8) 0.0266(8) -0.0044(7) -0.0026(7) -0.0016(6)
C3 0.0190(8) 0.0316(9) 0.0276(8) -0.0010(7) -0.0043(6) -0.0011(7)
C4 0.0176(8) 0.0365(10) 0.0289(9) 0.0007(7) -0.0024(6) -0.0013(7)
C5 0.0213(8) 0.0216(8) 0.0365(9) -0.0066(7) -0.0064(7) -0.0014(6)
C6 0.0301(9) 0.0215(8) 0.0415(10) -0.0039(7) -0.0066(8) -0.0042(7)
C7 0.0267(9) 0.0233(8) 0.0307(9) -0.0032(7) -0.0016(7) 0.0022(7)
C8 0.0210(8) 0.0229(8) 0.0294(8) -0.0043(6) -0.0029(6) -0.0009(6)
C9 0.0184(7) 0.0292(9) 0.0265(8) -0.0010(7) -0.0010(6) -0.0015(6)
C10 0.0197(8) 0.0297(9) 0.0348(9) -0.0016(7) -0.0034(7) 0.0005(7)
C11 0.0183(8) 0.0355(10) 0.0406(10) -0.0060(8) -0.0052(7) 0.0002(7)
C12 0.0249(9) 0.0352(10) 0.0407(11) -0.0079(8) -0.0064(8) -0.0044(7)
C13 0.0284(9) 0.0312(9) 0.0343(10) -0.0004(8) -0.0046(8) -0.0069(7)
C14 0.0232(8) 0.0294(9) 0.0367(10) -0.0006(7) -0.0052(7) -0.0011(7)
C15 0.0176(7) 0.0332(9) 0.0286(8) -0.0044(7) -0.0038(6) -0.0046(6)
C16 0.0254(9) 0.0448(12) 0.0371(10) 0.0052(9) -0.0023(8) -0.0082(8)
C17 0.0334(11) 0.0602(15) 0.0413(12) 0.0071(11) -0.0011(9) -0.0192(10)
C18 0.0245(10) 0.0834(18) 0.0334(11) -0.0085(11) 0.0030(8) -0.0160(11)
C19 0.0179(8) 0.0668(15) 0.0411(11) -0.0156(11) 0.0025(8) -0.0038(9)
C20 0.0186(8) 0.0418(11) 0.0350(10) -0.0113(8) -0.0010(7) -0.0021(7)
C21 0.0224(8) 0.0202(7) 0.0289(8) -0.0024(6) -0.0075(6) -0.0019(6)
C22 0.0261(9) 0.0232(8) 0.0398(10) -0.0025(7) -0.0114(7) -0.0039(7)
C23 0.0373(11) 0.0227(9) 0.0633(14) -0.0004(9) -0.0226(10) -0.0053(8)
C24 0.0433(13) 0.0264(10) 0.0902(19) -0.0188(11) -0.0205(13) 0.0059(9)
C25 0.0295(10) 0.0262(9) 0.0651(14) -0.0049(9) -0.0127(10) 0.0059(8)
C26 0.0230(8) 0.0252(8) 0.0379(10) -0.0031(7) -0.0079(7) 0.0008(7)
C27 0.0268(9) 0.0220(8) 0.0351(9) -0.0016(7) -0.0036(7) 0.0029(7)
C28 0.0304(10) 0.0257(9) 0.0416(11) 0.0005(8) -0.0070(8) 0.0009(7)
C29 0.0353(11) 0.0309(10) 0.0521(13) 0.0026(9) -0.0134(10) 0.0047(8)
C30 0.0519(13) 0.0287(10) 0.0446(12) 0.0047(9) -0.0130(10) 0.0025(9)
C31 0.0422(12) 0.0321(11) 0.0520(13) 0.0134(9) -0.0070(10) -0.0039(9)
C32 0.0303(10) 0.0327(10) 0.0478(12) 0.0079(9) -0.0017(9) -0.0014(8)
C33 0.0320(10) 0.0352(10) 0.0392(10) -0.0153(8) -0.0067(8) 0.0074(8)
C34 0.0300(9) 0.0327(10) 0.0296(9) -0.0110(7) 0.0006(7) 0.0018(7)
C35 0.0378(11) 0.0299(10) 0.0387(10) -0.0109(8) -0.0053(8) 0.0012(8)
C36 0.0350(10) 0.0356(10) 0.0378(10) -0.0086(8) -0.0073(8) 0.0030(8)
C37 0.0361(11) 0.0427(11) 0.0343(10) -0.0139(9) -0.0022(8) -0.0075(9)
C38 0.0596(15) 0.0306(10) 0.0425(12) -0.0057(9) -0.0095(11) -0.0094(10)
C39 0.0512(13) 0.0317(10) 0.0338(10) -0.0056(8) -0.0069(9) -0.0008(9)
C40 0.0562(16) 0.0632(17) 0.0738(18) -0.0338(14) -0.0305(14) 0.0090(13)
C41 0.0251(9) 0.0343(10) 0.0377(10) 0.0075(8) -0.0081(8) 0.0002(7)
C42 0.0287(9) 0.0416(11) 0.0298(9) 0.0086(8) -0.0051(8) 0.0033(8)
C43 0.0334(11) 0.0515(13) 0.0357(11) 0.0010(9) 0.0000(9) -0.0076(9)
C44 0.0475(14) 0.0574(15) 0.0429(13) 0.0043(11) -0.0074(11) -0.0164(11)
C45 0.0651(17) 0.0445(13) 0.0373(12) 0.0034(10) -0.0143(11) -0.0022(11)
C46 0.0583(16) 0.0693(17) 0.0366(12) -0.0064(11) -0.0096(11) 0.0244(13)
C47 0.0308(11) 0.0719(17) 0.0377(12) 0.0029(11) -0.0075(9) 0.0111(11)
C48 0.099(3) 0.094(3) 0.0622(19) -0.0026(17) -0.0341(19) -0.030(2)
C49 0.0391(11) 0.0257(9) 0.0509(12) -0.0074(8) -0.0149(9) -0.0104(8)
C50 0.0331(10) 0.0284(9) 0.0423(11) -0.0140(8) -0.0065(8) -0.0075(8)
C51 0.0296(10) 0.0574(14) 0.0381(11) -0.0113(10) -0.0019(8) -0.0086(9)
C52 0.0320(11) 0.0645(15) 0.0434(12) -0.0146(11) -0.0062(9) -0.0054(10)
C53 0.0393(11) 0.0444(12) 0.0384(11) -0.0151(9) -0.0058(9) -0.0037(9)
C54 0.0363(11) 0.0388(11) 0.0422(11) -0.0147(9) 0.0020(9) -0.0046(9)
C55 0.0270(9) 0.0325(10) 0.0570(13) -0.0180(9) -0.0037(9) -0.0012(8)
C56 0.072(2) 0.119(3) 0.0476(16) -0.0067(17) -0.0217(15) 0.0236(19)
C57 0.0214(8) 0.0292(9) 0.0325(9) -0.0049(7) -0.0017(7) -0.0019(7)
C58 0.0220(8) 0.0298(9) 0.0285(9) -0.0033(7) 0.0018(7) 0.0008(7)
C59 0.0313(9) 0.0266(9) 0.0302(9) -0.0032(7) 0.0001(7) 0.0040(7)
C60 0.0302(9) 0.0355(10) 0.0289(9) -0.0041(8) -0.0034(7) 0.0038(8)
C61 0.0320(10) 0.0300(9) 0.0307(9) -0.0059(7) 0.0015(7) -0.0004(7)
C62 0.0399(11) 0.0278(9) 0.0379(10) -0.0070(8) -0.0041(9) 0.0070(8)
C63 0.0333(10) 0.0327(10) 0.0342(10) -0.0057(8) -0.0045(8) 0.0071(8)
C64 0.0640(16) 0.0442(13) 0.0404(12) -0.0134(10) -0.0165(11) -0.0003(11)
N1 0.0220(7) 0.0311(8) 0.0298(8) -0.0098(6) -0.0015(6) 0.0012(6)
N2 0.0197(7) 0.0308(8) 0.0311(8) 0.0050(6) -0.0044(6) -0.0012(6)
N3 0.0276(8) 0.0213(7) 0.0398(9) -0.0074(6) -0.0089(7) -0.0035(6)
N4 0.0196(7) 0.0245(7) 0.0283(7) -0.0037(6) -0.0010(5) 0.0003(5)
Ni1 0.01631(10) 0.02109(10) 0.02527(11) -0.00273(8) -0.00164(8) -0.00073(7)
O1 0.0611(11) 0.0492(10) 0.0578(10) -0.0136(8) -0.0237(9) -0.0141(8)
O2 0.0843(15) 0.0654(12) 0.0506(11) -0.0071(9) -0.0227(10) 0.0007(11)
O3 0.0524(10) 0.0803(13) 0.0375(9) -0.0105(8) -0.0084(8) 0.0017(9)
O4 0.0466(9) 0.0359(8) 0.0385(8) -0.0126(6) -0.0072(7) 0.0003(6)
P1 0.01540(19) 0.0268(2) 0.0259(2) -0.00104(17) -0.00165(16) -0.00049(16)
P2 0.01540(18) 0.0254(2) 0.0246(2) -0.00311(16) -0.00100(15) -0.00160(15)
P3 0.01830(19) 0.01855(19) 0.0271(2) -0.00349(16) -0.00345(16) -0.00136(15)
P4 0.0210(2) 0.0193(2) 0.0309(2) -0.00176(17) -0.00263(17) 0.00019(16)

loop_
_atom_type_symbol
_atom_type_description
_atom_type_scat_dispersion_real
_atom_type_scat_dispersion_imag
_atom_type_scat_source
C C 0.0033 0.0016 'International Tables Vol C Tables 4.2.6.8 and 6.1.1.4'
H H 0.0000 0.0000 'International Tables Vol C Tables 4.2.6.8 and 6.1.1.4'
N N 0.0061 0.0033 'International Tables Vol C Tables 4.2.6.8 and 6.1.1.4'
O O 0.0106 0.0060 'International Tables Vol C Tables 4.2.6.8 and 6.1.1.4'
P P 0.1023 0.0942 'International Tables Vol C Tables 4.2.6.8 and 6.1.1.4'
Ni Ni 0.3393 1.1124 'International Tables Vol C Tables 4.2.6.8 and 6.1.1.4'

loop_
_geom_angle_atom_site_label_1
_geom_angle_atom_site_label_2
_geom_angle_atom_site_label_3
_geom_angle
N1 C1 P1 113.05(12)
N1 C1 H1A 109.0
P1 C1 H1A 109.0
N1 C1 H1B 109.0
P1 C1 H1B 109.0
H1A C1 H1B 107.8
N1 C2 P2 113.53(12)
N1 C2 H2A 108.9
P2 C2 H2A 108.9
N1 C2 H2B 108.9
P2 C2 H2B 108.9
H2A C2 H2B 107.7
N2 C3 P2 114.09(12)
N2 C3 H3A 108.7
P2 C3 H3A 108.7
N2 C3 H3B 108.7
P2 C3 H3B 108.7
H3A C3 H3B 107.6
N2 C4 P1 113.54(12)
N2 C4 H4A 108.9
P1 C4 H4A 108.9
N2 C4 H4B 108.9
P1 C4 H4B 108.9
H4A C4 H4B 107.7
N3 C5 P3 112.42(12)
N3 C5 H5A 109.1
P3 C5 H5A 109.1
N3 C5 H5B 109.1
P3 C5 H5B 109.1
H5A C5 H5B 107.9
N3 C6 P4 113.70(12)
N3 C6 H6A 108.8
P4 C6 H6A 108.8
N3 C6 H6B 108.8
P4 C6 H6B 108.8
H6A C6 H6B 107.7
N4 C7 P4 113.82(12)
N4 C7 H7A 108.8
P4 C7 H7A 108.8
N4 C7 H7B 108.8
P4 C7 H7B 108.8
H7A C7 H7B 107.7
N4 C8 P3 113.58(12)
N4 C8 H8A 108.8
P3 C8 H8A 108.8
N4 C8 H8B 108.8
P3 C8 H8B 108.8
H8A C8 H8B 107.7
C14 C9 C10 109.86(15)
C14 C9 P1 111.44(12)
C10 C9 P1 109.77(11)
C14 C9 H9A 108.6
C10 C9 H9A 108.6
P1 C9 H9A 108.6
C11 C10 C9 111.28(15)
C11 C10 H10A 109.4
C9 C10 H10A 109.4
C11 C10 H10B 109.4
C9 C10 H10B 109.4
H10A C10 H10B 108.0
C12 C11 C10 111.29(15)
C12 C11 H11A 109.4
C10 C11 H11A 109.4
C12 C11 H11B 109.4
C10 C11 H11B 109.4
H11A C11 H11B 108.0
C11 C12 C13 110.22(16)
C11 C12 H12A 109.6
C13 C12 H12A 109.6
C11 C12 H12B 109.6
C13 C12 H12B 109.6
H12A C12 H12B 108.1
C12 C13 C14 111.41(15)
C12 C13 H13A 109.3
C14 C13 H13A 109.3
C12 C13 H13B 109.3
C14 C13 H13B 109.3
H13A C13 H13B 108.0
C13 C14 C9 112.51(15)
C13 C14 H14A 109.1
C9 C14 H14A 109.1
C13 C14 H14B 109.1
C9 C14 H14B 109.1
H14A C14 H14B 107.8
C16 C15 C20 109.32(16)
C16 C15 P2 111.05(12)
C20 C15 P2 109.98(12)
C16 C15 H15A 108.8
C20 C15 H15A 108.8
P2 C15 H15A 108.8
C15 C16 C17 111.79(17)
C15 C16 H16A 109.3
C17 C16 H16A 109.3
C15 C16 H16B 109.3
C17 C16 H16B 109.3
H16A C16 H16B 107.9
C18 C17 C16 111.45(19)
C18 C17 H17A 109.3
C16 C17 H17A 109.3
C18 C17 H17B 109.3
C16 C17 H17B 109.3
H17A C17 H17B 108.0
C17 C18 C19 111.19(18)
C17 C18 H18A 109.4
C19 C18 H18A 109.4
C17 C18 H18B 109.4
C19 C18 H18B 109.4
H18A C18 H18B 108.0
C18 C19 C20 111.43(17)
C18 C19 H19A 109.3
C20 C19 H19A 109.3
C18 C19 H19B 109.3
C20 C19 H19B 109.3
H19A C19 H19B 108.0
C19 C20 C15 111.55(17)
C19 C20 H20A 109.3
C15 C20 H20A 109.3
C19 C20 H20B 109.3
C15 C20 H20B 109.3
H20A C20 H20B 108.0
C26 C21 C22 110.38(15)
C26 C21 P3 109.61(11)
C22 C21 P3 109.75(12)
C26 C21 H21A 109.0
C22 C21 H21A 109.0
P3 C21 H21A 109.0
C23 C22 C21 113.54(15)
C23 C22 H22A 108.9
C21 C22 H22A 108.9
C23 C22 H22B 108.9
C21 C22 H22B 108.9
H22A C22 H22B 107.7
C24 C23 C22 111.75(17)
C24 C23 H23A 109.3
C22 C23 H23A 109.3
C24 C23 H23B 109.3
C22 C23 H23B 109.3
H23A C23 H23B 107.9
C23 C24 C25 111.29(19)
C23 C24 H24A 109.4
C25 C24 H24A 109.4
C23 C24 H24B 109.4
C25 C24 H24B 109.4
H24A C24 H24B 108.0
C24 C25 C26 111.17(17)
C24 C25 H25A 109.4
C26 C25 H25A 109.4
C24 C25 H25B 109.4
C26 C25 H25B 109.4
H25A C25 H25B 108.0
C25 C26 C21 112.59(15)
C25 C26 H26A 109.1
C21 C26 H26A 109.1
C25 C26 H26B 109.1
C21 C26 H26B 109.1
H26A C26 H26B 107.8
C28 C27 C32 109.66(16)
C28 C27 P4 109.60(12)
C32 C27 P4 109.81(13)
C28 C27 H27A 109.3
C32 C27 H27A 109.3
P4 C27 H27A 109.3
C27 C28 C29 112.19(16)
C27 C28 H28A 109.2
C29 C28 H28A 109.2
C27 C28 H28B 109.2
C29 C28 H28B 109.2
H28A C28 H28B 107.9
C30 C29 C28 110.57(17)
C30 C29 H29A 109.5
C28 C29 H29A 109.5
C30 C29 H29B 109.5
C28 C29 H29B 109.5
H29A C29 H29B 108.1
C29 C30 C31 110.40(19)
C29 C30 H30A 109.6
C31 C30 H30A 109.6
C29 C30 H30B 109.6
C31 C30 H30B 109.6
H30A C30 H30B 108.1
C30 C31 C32 111.48(18)
C30 C31 H31A 109.3
C32 C31 H31A 109.3
C30 C31 H31B 109.3
C32 C31 H31B 109.3
H31A C31 H31B 108.0
C31 C32 C27 111.85(17)
C31 C32 H32A 109.2
C27 C32 H32A 109.2
C31 C32 H32B 109.2
C27 C32 H32B 109.2
H32A C32 H32B 107.9
N1 C33 C34 113.34(16)
N1 C33 H33A 108.9
C34 C33 H33A 108.9
N1 C33 H33B 108.9
C34 C33 H33B 108.9
H33A C33 H33B 107.7
C35 C34 C39 118.13(19)
C35 C34 C33 121.71(18)
C39 C34 C33 120.01(19)
C34 C35 C36 121.86(19)
C34 C35 H35A 119.1
C36 C35 H35A 119.1
C37 C36 C35 118.9(2)
C37 C36 H36A 120.5
C35 C36 H36A 120.5
O1 C37 C36 124.1(2)
O1 C37 C38 115.71(19)
C36 C37 C38 120.2(2)
C39 C38 C37 120.1(2)
C39 C38 H38A 120.0
C37 C38 H38A 120.0
C38 C39 C34 120.8(2)
C38 C39 H39A 119.6
C34 C39 H39A 119.6
O1 C40 H40A 109.5
O1 C40 H40B 109.5
H40A C40 H40B 109.5
O1 C40 H40C 109.5
H40A C40 H40C 109.5
H40B C40 H40C 109.5
N2 C41 C42 117.83(16)
N2 C41 H41A 107.8
C42 C41 H41A 107.8
N2 C41 H41B 107.8
C42 C41 H41B 107.8
H41A C41 H41B 107.2
C43 C42 C47 116.1(2)
C43 C42 C41 119.96(19)
C47 C42 C41 123.94(19)
C44 C43 C42 123.2(2)
C44 C43 H43A 118.4
C42 C43 H43A 118.4
C45 C44 C43 119.4(2)
C45 C44 H44A 120.3
C43 C44 H44A 120.3
C44 C45 C46 119.5(2)
C44 C45 O2 124.3(3)
C46 C45 O2 116.2(2)
C45 C46 C47 120.5(2)
C45 C46 H46A 119.7
C47 C46 H46A 119.7
C46 C47 C42 121.3(2)
C46 C47 H47A 119.4
C42 C47 H47A 119.4
O2 C48 H48A 109.5
O2 C48 H48B 109.5
H48A C48 H48B 109.5
O2 C48 H48C 109.5
H48A C48 H48C 109.5
H48B C48 H48C 109.5
N3 C49 C50 114.54(15)
N3 C49 H49A 108.6
C50 C49 H49A 108.6
N3 C49 H49B 108.6
C50 C49 H49B 108.6
H49A C49 H49B 107.6
C51 C50 C55 116.8(2)
C51 C50 C49 120.60(19)
C55 C50 C49 122.52(19)
C50 C51 C52 122.0(2)
C50 C51 H51A 119.0
C52 C51 H51A 119.0
C53 C52 C51 120.2(2)
C53 C52 H52A 119.9
C51 C52 H52A 119.9
O3 C53 C52 124.8(2)
O3 C53 C54 116.35(19)
C52 C53 C54 118.8(2)
C55 C54 C53 120.5(2)
C55 C54 H54A 119.8
C53 C54 H54A 119.8
C54 C55 C50 121.67(19)
C54 C55 H55A 119.2
C50 C55 H55A 119.2
O3 C56 H56A 109.5
O3 C56 H56B 109.5
H56A C56 H56B 109.5
O3 C56 H56C 109.5
H56A C56 H56C 109.5
H56B C56 H56C 109.5
N4 C57 C58 115.64(14)
N4 C57 H57A 108.4
C58 C57 H57A 108.4
N4 C57 H57B 108.4
C58 C57 H57B 108.4
H57A C57 H57B 107.4
C59 C58 C63 117.16(18)
C59 C58 C57 122.39(17)
C63 C58 C57 120.28(17)
C58 C59 C60 121.98(18)
C58 C59 H59A 119.0
C60 C59 H59A 119.0
C61 C60 C59 119.31(19)
C61 C60 H60A 120.3
C59 C60 H60A 120.3
O4 C61 C60 124.90(19)
O4 C61 C62 115.55(17)
C60 C61 C62 119.56(19)
C63 C62 C61 120.12(18)
C63 C62 H62A 119.9
C61 C62 H62A 119.9
C62 C63 C58 121.74(19)
C62 C63 H63A 119.1
C58 C63 H63A 119.1
O4 C64 H64A 109.5
O4 C64 H64B 109.5
H64A C64 H64B 109.5
O4 C64 H64C 109.5
H64A C64 H64C 109.5
H64B C64 H64C 109.5
C33 N1 C1 109.30(14)
C33 N1 C2 109.37(14)
C1 N1 C2 114.95(14)
C41 N2 C3 111.16(14)
C41 N2 C4 112.38(14)
C3 N2 C4 116.56(14)
C5 N3 C6 114.08(15)
C5 N3 C49 110.00(15)
C6 N3 C49 108.27(14)
C8 N4 C57 112.01(14)
C8 N4 C7 115.53(14)
C57 N4 C7 111.08(14)
P1 Ni1 P2 85.854(19)
P1 Ni1 P3 121.722(19)
P2 Ni1 P3 122.112(19)
P1 Ni1 P4 124.02(2)
P2 Ni1 P4 122.38(2)
P3 Ni1 P4 85.373(19)
C37 O1 C40 117.25(18)
C45 O2 C48 116.8(2)
C53 O3 C56 116.59(19)
C61 O4 C64 117.08(16)
C1 P1 C4 96.63(9)
C1 P1 C9 98.79(8)
C4 P1 C9 98.92(8)
C1 P1 Ni1 111.16(6)
C4 P1 Ni1 115.39(6)
C9 P1 Ni1 130.09(6)
C2 P2 C15 98.62(8)
C2 P2 C3 97.07(8)
C15 P2 C3 100.02(8)
C2 P2 Ni1 114.39(6)
C15 P2 Ni1 127.30(6)
C3 P2 Ni1 114.34(6)
C21 P3 C5 100.36(8)
C21 P3 C8 99.57(8)
C5 P3 C8 97.22(8)
C21 P3 Ni1 127.17(6)
C5 P3 Ni1 112.83(6)
C8 P3 Ni1 114.83(6)
C7 P4 C6 97.24(9)
C7 P4 C27 99.97(8)
C6 P4 C27 99.56(8)
C7 P4 Ni1 114.37(6)
C6 P4 Ni1 113.38(6)
C27 P4 Ni1 127.38(7)

loop_
_geom_bond_atom_site_label_1
_geom_bond_atom_site_label_2
_geom_bond_distance
C1 N1 1.465(2)
C1 P1 1.8607(19)
C1 H1A 0.9900
C1 H1B 0.9900
C2 N1 1.467(2)
C2 P2 1.8635(18)
C2 H2A 0.9900
C2 H2B 0.9900
C3 N2 1.467(2)
C3 P2 1.8648(18)
C3 H3A 0.9900
C3 H3B 0.9900
C4 N2 1.469(2)
C4 P1 1.8650(18)
C4 H4A 0.9900
C4 H4B 0.9900
C5 N3 1.467(2)
C5 P3 1.8635(17)
C5 H5A 0.9900
C5 H5B 0.9900
C6 N3 1.469(2)
C6 P4 1.8635(19)
C6 H6A 0.9900
C6 H6B 0.9900
C7 N4 1.475(2)
C7 P4 1.8615(18)
C7 H7A 0.9900
C7 H7B 0.9900
C8 N4 1.461(2)
C8 P3 1.8659(17)
C8 H8A 0.9900
C8 H8B 0.9900
C9 C14 1.526(3)
C9 C10 1.531(2)
C9 P1 1.8697(17)
C9 H9A 1.0000
C10 C11 1.529(2)
C10 H10A 0.9900
C10 H10B 0.9900
C11 C12 1.515(3)
C11 H11A 0.9900
C11 H11B 0.9900
C12 C13 1.521(3)
C12 H12A 0.9900
C12 H12B 0.9900
C13 C14 1.524(2)
C13 H13A 0.9900
C13 H13B 0.9900
C14 H14A 0.9900
C14 H14B 0.9900
C15 C16 1.527(3)
C15 C20 1.528(3)
C15 P2 1.8639(17)
C15 H15A 1.0000
C16 C17 1.532(3)
C16 H16A 0.9900
C16 H16B 0.9900
C17 C18 1.515(4)
C17 H17A 0.9900
C17 H17B 0.9900
C18 C19 1.522(3)
C18 H18A 0.9900
C18 H18B 0.9900
C19 C20 1.527(3)
C19 H19A 0.9900
C19 H19B 0.9900
C20 H20A 0.9900
C20 H20B 0.9900
C21 C26 1.529(2)
C21 C22 1.531(2)
C21 P3 1.8632(17)
C21 H21A 1.0000
C22 C23 1.519(3)
C22 H22A 0.9900
C22 H22B 0.9900
C23 C24 1.514(3)
C23 H23A 0.9900
C23 H23B 0.9900
C24 C25 1.522(3)
C24 H24A 0.9900
C24 H24B 0.9900
C25 C26 1.528(3)
C25 H25A 0.9900
C25 H25B 0.9900
C26 H26A 0.9900
C26 H26B 0.9900
C27 C28 1.527(3)
C27 C32 1.534(3)
C27 P4 1.8653(18)
C27 H27A 1.0000
C28 C29 1.531(3)
C28 H28A 0.9900
C28 H28B 0.9900
C29 C30 1.516(3)
C29 H29A 0.9900
C29 H29B 0.9900
C30 C31 1.518(3)
C30 H30A 0.9900
C30 H30B 0.9900
C31 C32 1.527(3)
C31 H31A 0.9900
C31 H31B 0.9900
C32 H32A 0.9900
C32 H32B 0.9900
C33 N1 1.464(2)
C33 C34 1.506(3)
C33 H33A 0.9900
C33 H33B 0.9900
C34 C35 1.376(3)
C34 C39 1.386(3)
C35 C36 1.383(3)
C35 H35A 0.9500
C36 C37 1.378(3)
C36 H36A 0.9500
C37 O1 1.376(3)
C37 C38 1.378(3)
C38 C39 1.375(3)
C38 H38A 0.9500
C39 H39A 0.9500
C40 O1 1.421(3)
C40 H40A 0.9800
C40 H40B 0.9800
C40 H40C 0.9800
C41 N2 1.467(2)
C41 C42 1.510(3)
C41 H41A 0.9900
C41 H41B 0.9900
C42 C43 1.383(3)
C42 C47 1.401(3)
C43 C44 1.383(3)
C43 H43A 0.9500
C44 C45 1.375(4)
C44 H44A 0.9500
C45 C46 1.375(4)
C45 O2 1.378(3)
C46 C47 1.388(4)
C46 H46A 0.9500
C47 H47A 0.9500
C48 O2 1.480(4)
C48 H48A 0.9800
C48 H48B 0.9800
C48 H48C 0.9800
C49 N3 1.478(2)
C49 C50 1.502(3)
C49 H49A 0.9900
C49 H49B 0.9900
C50 C51 1.384(3)
C50 C55 1.394(3)
C51 C52 1.385(3)
C51 H51A 0.9500
C52 C53 1.377(3)
C52 H52A 0.9500
C53 O3 1.370(3)
C53 C54 1.387(3)
C54 C55 1.375(3)
C54 H54A 0.9500
C55 H55A 0.9500
C56 O3 1.438(3)
C56 H56A 0.9800
C56 H56B 0.9800
C56 H56C 0.9800
C57 N4 1.472(2)
C57 C58 1.510(3)
C57 H57A 0.9900
C57 H57B 0.9900
C58 C59 1.384(3)
C58 C63 1.392(3)
C59 C60 1.395(3)
C59 H59A 0.9500
C60 C61 1.383(3)
C60 H60A 0.9500
C61 O4 1.368(2)
C61 C62 1.385(3)
C62 C63 1.377(3)
C62 H62A 0.9500
C63 H63A 0.9500
C64 O4 1.416(3)
C64 H64A 0.9800
C64 H64B 0.9800
C64 H64C 0.9800
Ni1 P1 2.1231(5)
Ni1 P2 2.1232(5)
Ni1 P3 2.1261(5)
Ni1 P4 2.1278(5)

loop_
_geom_torsion_atom_site_label_1
_geom_torsion_atom_site_label_2
_geom_torsion_atom_site_label_3
_geom_torsion_atom_site_label_4
_geom_torsion
C14 C9 C10 C11 -55.0(2)
P1 C9 C10 C11 -177.85(13)
C9 C10 C11 C12 57.5(2)
C10 C11 C12 C13 -57.1(2)
C11 C12 C13 C14 55.7(2)
C12 C13 C14 C9 -55.2(2)
C10 C9 C14 C13 54.2(2)
P1 C9 C14 C13 176.06(13)
C20 C15 C16 C17 56.3(2)
P2 C15 C16 C17 177.86(16)
C15 C16 C17 C18 -55.9(3)
C16 C17 C18 C19 54.2(2)
C17 C18 C19 C20 -54.6(2)
C18 C19 C20 C15 56.5(2)
C16 C15 C20 C19 -56.7(2)
P2 C15 C20 C19 -178.85(14)
C26 C21 C22 C23 51.4(2)
P3 C21 C22 C23 172.36(15)
C21 C22 C23 C24 -53.2(2)
C22 C23 C24 C25 54.6(3)
C23 C24 C25 C26 -55.7(3)
C24 C25 C26 C21 55.3(3)
C22 C21 C26 C25 -52.4(2)
P3 C21 C26 C25 -173.37(14)
C32 C27 C28 C29 -55.0(2)
P4 C27 C28 C29 -175.58(14)
C27 C28 C29 C30 57.2(2)
C28 C29 C30 C31 -56.9(2)
C29 C30 C31 C32 56.8(3)
C30 C31 C32 C27 -55.9(3)
C28 C27 C32 C31 54.1(2)
P4 C27 C32 C31 174.56(16)
N1 C33 C34 C35 35.3(3)
N1 C33 C34 C39 -149.24(18)
C39 C34 C35 C36 0.5(3)
C33 C34 C35 C36 176.06(18)
C34 C35 C36 C37 -0.1(3)
C35 C36 C37 O1 179.65(19)
C35 C36 C37 C38 -0.4(3)
O1 C37 C38 C39 -179.5(2)
C36 C37 C38 C39 0.5(3)
C37 C38 C39 C34 -0.1(3)
C35 C34 C39 C38 -0.4(3)
C33 C34 C39 C38 -176.02(19)
N2 C41 C42 C43 101.6(2)
N2 C41 C42 C47 -76.7(2)
C47 C42 C43 C44 0.1(3)
C41 C42 C43 C44 -178.3(2)
C42 C43 C44 C45 0.7(4)
C43 C44 C45 C46 -0.7(4)
C43 C44 C45 O2 179.0(2)
C44 C45 C46 C47 0.0(4)
O2 C45 C46 C47 -179.8(2)
C45 C46 C47 C42 0.9(4)
C43 C42 C47 C46 -0.9(3)
C41 C42 C47 C46 177.4(2)
N3 C49 C50 C51 127.9(2)
N3 C49 C50 C55 -54.7(3)
C55 C50 C51 C52 0.0(3)
C49 C50 C51 C52 177.5(2)
C50 C51 C52 C53 -0.2(4)
C51 C52 C53 O3 178.7(2)
C51 C52 C53 C54 -0.2(3)
O3 C53 C54 C55 -178.23(19)
C52 C53 C54 C55 0.8(3)
C53 C54 C55 C50 -1.0(3)
C51 C50 C55 C54 0.6(3)
C49 C50 C55 C54 -176.83(18)
N4 C57 C58 C59 -82.6(2)
N4 C57 C58 C63 92.4(2)
C63 C58 C59 C60 -2.6(3)
C57 C58 C59 C60 172.56(17)
C58 C59 C60 C61 0.0(3)
C59 C60 C61 O4 -177.17(17)
C59 C60 C61 C62 3.1(3)
O4 C61 C62 C63 176.72(18)
C60 C61 C62 C63 -3.5(3)
C61 C62 C63 C58 0.8(3)
C59 C58 C63 C62 2.2(3)
C57 C58 C63 C62 -173.09(18)
C34 C33 N1 C1 -161.54(16)
C34 C33 N1 C2 71.8(2)
P1 C1 N1 C33 170.84(13)
P1 C1 N1 C2 -65.76(17)
P2 C2 N1 C33 -175.75(13)
P2 C2 N1 C1 60.89(18)
C42 C41 N2 C3 -56.2(2)
C42 C41 N2 C4 76.5(2)
P2 C3 N2 C41 -171.67(13)
P2 C3 N2 C4 57.79(19)
P1 C4 N2 C41 167.37(13)
P1 C4 N2 C3 -62.67(19)
P3 C5 N3 C6 -65.15(17)
P3 C5 N3 C49 172.98(13)
P4 C6 N3 C5 63.73(17)
P4 C6 N3 C49 -173.45(13)
C50 C49 N3 C5 -65.4(2)
C50 C49 N3 C6 169.35(17)
P3 C8 N4 C57 168.92(11)
P3 C8 N4 C7 -62.55(17)
C58 C57 N4 C8 72.18(19)
C58 C57 N4 C7 -58.7(2)
P4 C7 N4 C8 60.50(18)
P4 C7 N4 C57 -170.51(12)
C36 C37 O1 C40 4.7(3)
C38 C37 O1 C40 -175.2(2)
C44 C45 O2 C48 9.9(4)
C46 C45 O2 C48 -170.3(2)
C52 C53 O3 C56 -4.5(4)
C54 C53 O3 C56 174.5(2)
C60 C61 O4 C64 2.2(3)
C62 C61 O4 C64 -177.99(19)
N1 C1 P1 C4 -49.90(13)
N1 C1 P1 C9 -150.03(13)
N1 C1 P1 Ni1 70.63(13)
N2 C4 P1 C1 112.69(14)
N2 C4 P1 C9 -147.29(14)
N2 C4 P1 Ni1 -4.54(16)
C14 C9 P1 C1 176.41(13)
C10 C9 P1 C1 -61.66(14)
C14 C9 P1 C4 78.21(14)
C10 C9 P1 C4 -159.86(13)
C14 C9 P1 Ni1 -56.17(15)
C10 C9 P1 Ni1 65.76(15)
P2 Ni1 P1 C1 -57.09(6)
P3 Ni1 P1 C1 68.49(7)
P4 Ni1 P1 C1 176.12(6)
P2 Ni1 P1 C4 51.63(7)
P3 Ni1 P1 C4 177.21(7)
P4 Ni1 P1 C4 -75.16(7)
P2 Ni1 P1 C9 -179.77(8)
P3 Ni1 P1 C9 -54.19(8)
P4 Ni1 P1 C9 53.44(8)
N1 C2 P2 C15 159.62(13)
N1 C2 P2 C3 58.30(14)
N1 C2 P2 Ni1 -62.51(13)
C16 C15 P2 C2 61.23(15)
C20 C15 P2 C2 -177.62(13)
C16 C15 P2 C3 160.05(14)
C20 C15 P2 C3 -78.81(14)
C16 C15 P2 Ni1 -68.60(16)
C20 C15 P2 Ni1 52.54(15)
N2 C3 P2 C2 -107.23(14)
N2 C3 P2 C15 152.68(13)
N2 C3 P2 Ni1 13.63(15)
P1 Ni1 P2 C2 54.94(6)
P3 Ni1 P2 C2 -70.30(6)
P4 Ni1 P2 C2 -176.87(6)
P1 Ni1 P2 C15 178.46(8)
P3 Ni1 P2 C15 53.22(8)
P4 Ni1 P2 C15 -53.35(8)
P1 Ni1 P2 C3 -55.77(7)
P3 Ni1 P2 C3 179.00(6)
P4 Ni1 P2 C3 72.43(7)
C26 C21 P3 C5 -61.49(14)
C22 C21 P3 C5 177.12(13)
C26 C21 P3 C8 -160.73(12)
C22 C21 P3 C8 77.89(14)
C26 C21 P3 Ni1 67.81(13)
C22 C21 P3 Ni1 -53.57(14)
N3 C5 P3 C21 -152.85(13)
N3 C5 P3 C8 -51.69(14)
N3 C5 P3 Ni1 69.15(13)
N4 C8 P3 C21 -145.63(12)
N4 C8 P3 C5 112.53(13)
N4 C8 P3 Ni1 -6.78(14)
P1 Ni1 P3 C21 -53.44(7)
P2 Ni1 P3 C21 53.27(7)
P4 Ni1 P3 C21 178.97(7)
P1 Ni1 P3 C5 70.88(6)
P2 Ni1 P3 C5 177.60(6)
P4 Ni1 P3 C5 -56.70(6)
P1 Ni1 P3 C8 -178.93(6)
P2 Ni1 P3 C8 -72.22(6)
P4 Ni1 P3 C8 53.48(6)
N4 C7 P4 C6 -109.00(14)
N4 C7 P4 C27 149.91(13)
N4 C7 P4 Ni1 10.77(15)
N3 C6 P4 C7 54.92(14)
N3 C6 P4 C27 156.37(14)
N3 C6 P4 Ni1 -65.60(14)
C28 C27 P4 C7 -76.99(14)
C32 C27 P4 C7 162.49(15)
C28 C27 P4 C6 -176.16(14)
C32 C27 P4 C6 63.32(16)
C28 C27 P4 Ni1 54.42(15)
C32 C27 P4 Ni1 -66.09(16)
P1 Ni1 P4 C7 179.25(7)
P2 Ni1 P4 C7 70.30(7)
P3 Ni1 P4 C7 -55.17(7)
P1 Ni1 P4 C6 -70.48(7)
P2 Ni1 P4 C6 -179.44(7)
P3 Ni1 P4 C6 55.10(7)
P1 Ni1 P4 C27 53.43(8)
P2 Ni1 P4 C27 -55.53(8)
P3 Ni1 P4 C27 179.01(8)
